data_7151248
loop_
_publ_author_name
'Lory, Pedro M. J.'
'Jones, Raymond C. F.'
'Iley, James N.'
'Coles, Simon J.'
'Hursthouse, Michael B.'

_publ_section_title
;
 Intramolecular 1,3-dipolar cycloadditions of dihydroimidazolium
 ylides: synthesis of pyrrolo[1,2,3-de]quinoxalines and
 imidazo[1,2-a]indoles.
;
_journal_issue 16
_journal_name_full 'Organic &amp; biomolecular chemistry'
_journal_page_first 3155
_journal_page_last 3165
_journal_paper_doi 10.1039/b605458g
_journal_volume 4
_journal_year 2006
_chemical_formula_sum 'C25 H26 N2 O2'
_chemical_formula_weight 386.48
_chemical_name_systematic
;
?
;
_space_group_IT_number 4
_symmetry_cell_setting monoclinic
_symmetry_space_group_name_Hall 'P 2yb'
_symmetry_space_group_name_H-M 'P 1 21 1'
_atom_sites_solution_hydrogens geom
_atom_sites_solution_primary direct
_atom_sites_solution_secondary difmap
_audit_creation_method SHELXL-97
_cell_angle_alpha 90.00
_cell_angle_beta 112.47(3)
_cell_angle_gamma 90.00
_cell_formula_units_Z 2
_cell_length_a 10.559(2)
_cell_length_b 9.6567(19)
_cell_length_c 11.052(2)
_cell_measurement_reflns_used 12125
_cell_measurement_temperature 150(2)
_cell_measurement_theta_max 27.48
_cell_measurement_theta_min 1.0
_cell_volume 1041.4(4)
_computing_cell_refinement 'DENZO, COLLECT'
_computing_data_reduction 'DENZO, COLLECT'
_computing_molecular_graphics 'CAMERON (Watkin, Pearce 1995)'
_computing_structure_refinement 'SHELXL-97 (Sheldrick, 1997)'
_computing_structure_solution 'SHELXS-97 (Sheldrick, 1990)'
_diffrn_ambient_temperature 150(2)
_diffrn_detector_area_resol_mean 9.091
_diffrn_measured_fraction_theta_full 0.996
_diffrn_measured_fraction_theta_max 0.996
_diffrn_measurement_device_type 'Nonius KappaCCD Area Detector'
_diffrn_measurement_method 'Phi and Omega scans to fill Ewald Sphere'
_diffrn_radiation_monochromator graphite
_diffrn_radiation_source 'Nonius FR591 rotating anode'
_diffrn_radiation_type MoK\a
_diffrn_radiation_wavelength 0.71073
_diffrn_reflns_av_R_equivalents 0.0362
_diffrn_reflns_av_sigmaI/netI 0.0484
_diffrn_reflns_limit_h_max 13
_diffrn_reflns_limit_h_min -13
_diffrn_reflns_limit_k_max 12
_diffrn_reflns_limit_k_min -12
_diffrn_reflns_limit_l_max 14
_diffrn_reflns_limit_l_min -13
_diffrn_reflns_number 12212
_diffrn_reflns_theta_full 27.48
_diffrn_reflns_theta_max 27.48
_diffrn_reflns_theta_min 1.99
_exptl_absorpt_coefficient_mu 0.078
_exptl_absorpt_correction_T_max 0.9922
_exptl_absorpt_correction_T_min 0.9807
_exptl_absorpt_correction_type multi-scan
_exptl_crystal_colour colourless
_exptl_crystal_density_diffrn 1.232
_exptl_crystal_density_method 'not measured'
_exptl_crystal_description block
_exptl_crystal_F_000 412
_exptl_crystal_size_max 0.25
_exptl_crystal_size_mid 0.25
_exptl_crystal_size_min 0.10
_refine_diff_density_max 0.172
_refine_diff_density_min -0.147
_refine_diff_density_rms 0.037
_refine_ls_abs_structure_details 'Flack H D (1983), Acta Cryst. A39, 876-881'
_refine_ls_abs_structure_Flack 0.6(10)
_refine_ls_extinction_coef 0.031(3)
_refine_ls_extinction_expression Fc^*^=kFc[1+0.001xFc^2^\l^3^/sin(2\q)]^-1/4^
_refine_ls_extinction_method SHELXL
_refine_ls_goodness_of_fit_ref 1.043
_refine_ls_hydrogen_treatment mixed
_refine_ls_matrix_type full
_refine_ls_number_parameters 264
_refine_ls_number_reflns 4640
_refine_ls_number_restraints 1
_refine_ls_restrained_S_all 1.043
_refine_ls_R_factor_all 0.0507
_refine_ls_R_factor_gt 0.0373
_refine_ls_shift/su_max 0.011
_refine_ls_shift/su_mean 0.000
_refine_ls_structure_factor_coef Fsqd
_refine_ls_weighting_details 'calc w=1/[\s^2^(Fo^2^)+(0.0470P)^2^+0.0171P] where P=(Fo^2^+2Fc^2^)/3'
_refine_ls_weighting_scheme calc
_refine_ls_wR_factor_gt 0.0836
_refine_ls_wR_factor_ref 0.0897
_reflns_number_gt 3968
_reflns_number_total 4640
_reflns_threshold_expression >2sigma(I)
_cod_data_source_file b605458g.txt
_cod_data_source_block s92_1
_cod_depositor_comments
;
The following automatic conversions were performed:
'_symmetry_cell_setting' value 'Monoclinic' changed to 'monoclinic'
according to '/home/saulius/struct/CIF-dictionaries/cif_core.dic'
dictionary named 'cif_core.dic' version 2.4.1 from 2010-06-29.

Automatic conversion script
Id: cif_fix_enum 1527 2010-12-29 10:47:43Z saulius 

The following automatic conversions were performed:

'_exptl_absorpt_correction_type' tag value 'multi-scans' was replaced
with 'multi-scan' value.

Automatic conversion script
Id: cif_fix_values 1646 2011-03-28 12:23:43Z adriana 
;
_cod_original_cell_volume 1041.5(4)
_cod_original_sg_symbol_H-M P2(1)
_cod_database_code 7151248

loop_
_symmetry_equiv_pos_as_xyz
'x, y, z'
'-x, y+1/2, -z'

loop_
_atom_site_label
_atom_site_type_symbol
_atom_site_fract_x
_atom_site_fract_y
_atom_site_fract_z
_atom_site_U_iso_or_equiv
_atom_site_adp_type
_atom_site_occupancy
_atom_site_symmetry_multiplicity
_atom_site_calc_flag
_atom_site_refinement_flags
_atom_site_disorder_assembly
_atom_site_disorder_group
N1 N 0.72182(11) 0.25769(13) 0.61448(11) 0.0230(2) Uani 1 1 d . . .
N2 N 0.64861(11) 0.12170(12) 0.79966(11) 0.0258(3) Uani 1 1 d . . .
O1 O 1.05872(12) 0.58390(13) 0.70151(12) 0.0489(3) Uani 1 1 d . . .
O2 O 0.87378(11) 0.61408(12) 0.51625(11) 0.0436(3) Uani 1 1 d . . .
C1 C 1.01379(14) 0.37654(15) 0.90065(14) 0.0285(3) Uani 1 1 d . . .
H1A H 0.9959 0.4676 0.9321 0.034 Uiso 1 1 calc R . .
H1B H 1.1063 0.3793 0.8977 0.034 Uiso 1 1 calc R . .
C2 C 1.00875(15) 0.26281(17) 0.99559(15) 0.0307(3) Uani 1 1 d . . .
H2A H 1.0598 0.1809 0.9849 0.037 Uiso 1 1 calc R . .
H2B H 1.0547 0.2966 1.0866 0.037 Uiso 1 1 calc R . .
C3 C 0.86202(14) 0.21982(15) 0.97300(13) 0.0263(3) Uani 1 1 d . . .
H3A H 0.8630 0.1546 1.0425 0.032 Uiso 1 1 calc R . .
H3B H 0.8084 0.3024 0.9773 0.032 Uiso 1 1 calc R . .
C4 C 0.79499(13) 0.15079(14) 0.83944(13) 0.0251(3) Uani 1 1 d . . .
H4 H 0.8443 0.0625 0.8391 0.030 Uiso 1 1 calc R . .
C5 C 0.81309(13) 0.24842(14) 0.74260(13) 0.0225(3) Uani 1 1 d . . .
C6 C 0.90905(13) 0.34975(14) 0.76598(13) 0.0230(3) Uani 1 1 d . . .
C7 C 0.87436(14) 0.42576(14) 0.64708(14) 0.0235(3) Uani 1 1 d . . .
C8 C 0.94687(16) 0.54611(16) 0.62728(14) 0.0299(3) Uani 1 1 d . . .
C9 C 0.9403(2) 0.7330(2) 0.4872(2) 0.0605(6) Uani 1 1 d . . .
H9A H 0.9700 0.7963 0.5622 0.091 Uiso 1 1 calc R . .
H9B H 0.8758 0.7808 0.4100 0.091 Uiso 1 1 calc R . .
H9C H 1.0201 0.7025 0.4696 0.091 Uiso 1 1 calc R . .
C10 C 0.75768(14) 0.36670(14) 0.55650(13) 0.0241(3) Uani 1 1 d . . .
H10 H 0.7106 0.3969 0.4689 0.029 Uiso 1 1 calc R . .
C11 C 0.58937(13) 0.18625(16) 0.56737(13) 0.0255(3) Uani 1 1 d . . .
H11 H 0.5174 0.2540 0.5664 0.031 Uiso 1 1 calc R . .
C12 C 0.59606(15) 0.07123(15) 0.66456(13) 0.0284(3) Uani 1 1 d . . .
H12A H 0.5032 0.0322 0.6427 0.034 Uiso 1 1 calc R . .
H12B H 0.6561 -0.0040 0.6565 0.034 Uiso 1 1 calc R . .
C13 C 0.54948(14) 0.12746(15) 0.43125(13) 0.0257(3) Uani 1 1 d . . .
C14 C 0.64540(15) 0.06617(16) 0.39000(15) 0.0312(3) Uani 1 1 d . . .
H14 H 0.7398 0.0675 0.4456 0.037 Uiso 1 1 calc R . .
C15 C 0.60404(17) 0.00309(18) 0.26812(15) 0.0367(4) Uani 1 1 d . . .
H15 H 0.6702 -0.0374 0.2400 0.044 Uiso 1 1 calc R . .
C16 C 0.46695(17) -0.00081(18) 0.18780(15) 0.0370(4) Uani 1 1 d . . .
H16 H 0.4385 -0.0455 0.1051 0.044 Uiso 1 1 calc R . .
C17 C 0.37171(16) 0.05990(17) 0.22746(15) 0.0362(4) Uani 1 1 d . . .
H17 H 0.2774 0.0576 0.1717 0.043 Uiso 1 1 calc R . .
C18 C 0.41225(14) 0.12454(16) 0.34834(14) 0.0309(3) Uani 1 1 d . . .
H18 H 0.3457 0.1671 0.3746 0.037 Uiso 1 1 calc R . .
C19 C 0.62212(15) 0.01967(17) 0.88579(14) 0.0316(3) Uani 1 1 d . . .
H19A H 0.6700 0.0484 0.9781 0.038 Uiso 1 1 calc R . .
H19B H 0.6593 -0.0714 0.8745 0.038 Uiso 1 1 calc R . .
C20 C 0.47122(15) 0.00583(16) 0.85602(13) 0.0282(3) Uani 1 1 d . . .
C21 C 0.39532(16) 0.12084(17) 0.86013(15) 0.0371(4) Uani 1 1 d . . .
H21 H 0.4383 0.2089 0.8805 0.044 Uiso 1 1 calc R . .
C22 C 0.25612(18) 0.1085(2) 0.83465(18) 0.0457(4) Uani 1 1 d . . .
H22 H 0.2046 0.1880 0.8382 0.055 Uiso 1 1 calc R . .
C23 C 0.19316(18) -0.0185(2) 0.80440(17) 0.0462(5) Uani 1 1 d . . .
H23 H 0.0981 -0.0268 0.7869 0.055 Uiso 1 1 calc R . .
C24 C 0.26741(17) -0.13350(19) 0.79941(16) 0.0411(4) Uani 1 1 d . . .
H24 H 0.2238 -0.2212 0.7783 0.049 Uiso 1 1 calc R . .
C25 C 0.40617(16) -0.12151(16) 0.82519(14) 0.0322(4) Uani 1 1 d . . .
H25 H 0.4572 -0.2014 0.8217 0.039 Uiso 1 1 calc R . .

loop_
_atom_site_aniso_label
_atom_site_aniso_U_11
_atom_site_aniso_U_22
_atom_site_aniso_U_33
_atom_site_aniso_U_23
_atom_site_aniso_U_13
_atom_site_aniso_U_12
N1 0.0230(6) 0.0243(6) 0.0206(6) -0.0012(5) 0.0069(5) -0.0040(5)
N2 0.0259(6) 0.0288(6) 0.0213(6) 0.0016(5) 0.0076(4) -0.0061(5)
O1 0.0418(7) 0.0475(7) 0.0455(7) 0.0055(6) 0.0036(5) -0.0235(6)
O2 0.0461(6) 0.0382(6) 0.0378(6) 0.0111(5) 0.0065(5) -0.0164(6)
C1 0.0270(7) 0.0259(8) 0.0285(7) -0.0029(6) 0.0060(6) -0.0031(6)
C2 0.0297(7) 0.0299(7) 0.0264(7) -0.0015(6) 0.0039(6) -0.0013(7)
C3 0.0291(7) 0.0248(8) 0.0229(7) 0.0003(6) 0.0074(6) 0.0010(6)
C4 0.0257(7) 0.0243(8) 0.0238(7) 0.0005(6) 0.0076(6) -0.0004(6)
C5 0.0233(7) 0.0218(7) 0.0222(7) -0.0011(6) 0.0085(5) 0.0008(6)
C6 0.0229(6) 0.0194(7) 0.0274(7) -0.0035(6) 0.0103(5) -0.0003(6)
C7 0.0242(7) 0.0212(7) 0.0265(7) -0.0026(6) 0.0112(6) 0.0009(6)
C8 0.0343(8) 0.0278(8) 0.0281(8) -0.0016(6) 0.0125(6) -0.0050(6)
C9 0.0727(14) 0.0456(12) 0.0530(12) 0.0167(9) 0.0126(10) -0.0278(10)
C10 0.0275(7) 0.0226(7) 0.0238(7) 0.0016(6) 0.0116(6) 0.0005(6)
C11 0.0230(7) 0.0290(7) 0.0237(7) -0.0013(6) 0.0080(6) -0.0052(6)
C12 0.0300(7) 0.0292(8) 0.0250(7) -0.0017(6) 0.0094(6) -0.0091(6)
C13 0.0274(7) 0.0253(7) 0.0234(7) 0.0011(6) 0.0087(5) -0.0072(6)
C14 0.0287(7) 0.0311(8) 0.0304(8) -0.0037(6) 0.0074(6) -0.0019(6)
C15 0.0433(9) 0.0338(8) 0.0349(8) -0.0054(7) 0.0173(7) 0.0009(8)
C16 0.0498(10) 0.0340(8) 0.0238(7) -0.0043(7) 0.0102(7) -0.0114(8)
C17 0.0324(8) 0.0423(9) 0.0275(8) -0.0014(7) 0.0043(6) -0.0129(7)
C18 0.0272(7) 0.0364(8) 0.0277(8) 0.0021(7) 0.0089(6) -0.0050(7)
C19 0.0349(8) 0.0321(8) 0.0272(7) 0.0048(7) 0.0113(6) -0.0043(7)
C20 0.0344(8) 0.0308(8) 0.0215(7) 0.0014(6) 0.0129(6) -0.0066(7)
C21 0.0441(9) 0.0317(8) 0.0391(9) 0.0011(8) 0.0200(7) -0.0035(8)
C22 0.0462(9) 0.0480(11) 0.0517(10) 0.0069(9) 0.0285(8) 0.0094(9)
C23 0.0346(9) 0.0660(13) 0.0422(10) 0.0054(9) 0.0194(8) -0.0077(9)
C24 0.0441(9) 0.0483(11) 0.0339(8) -0.0037(8) 0.0185(7) -0.0193(9)
C25 0.0409(8) 0.0318(8) 0.0282(8) -0.0017(7) 0.0180(7) -0.0076(7)

loop_
_atom_type_symbol
_atom_type_description
_atom_type_scat_dispersion_real
_atom_type_scat_dispersion_imag
_atom_type_scat_source
C C 0.0033 0.0016 'International Tables Vol C Tables 4.2.6.8 and 6.1.1.4'
H H 0.0000 0.0000 'International Tables Vol C Tables 4.2.6.8 and 6.1.1.4'
N N 0.0061 0.0033 'International Tables Vol C Tables 4.2.6.8 and 6.1.1.4'
O O 0.0106 0.0060 'International Tables Vol C Tables 4.2.6.8 and 6.1.1.4'

loop_
_geom_angle_atom_site_label_1
_geom_angle_atom_site_label_2
_geom_angle_atom_site_label_3
_geom_angle
_geom_angle_site_symmetry_1
_geom_angle_site_symmetry_3
_geom_angle_publ_flag
C10 N1 C5 108.86(12) . . ?
C10 N1 C11 126.67(11) . . ?
C5 N1 C11 122.17(12) . . ?
C12 N2 C4 108.39(11) . . ?
C12 N2 C19 110.23(11) . . ?
C4 N2 C19 112.01(11) . . ?
C8 O2 C9 115.63(13) . . ?
C6 C1 C2 110.51(12) . . ?
C3 C2 C1 112.36(12) . . ?
C4 C3 C2 110.07(12) . . ?
N2 C4 C5 108.41(11) . . ?
N2 C4 C3 114.89(11) . . ?
C5 C4 C3 106.18(11) . . ?
C6 C5 N1 109.03(12) . . ?
C6 C5 C4 127.48(12) . . ?
N1 C5 C4 123.16(12) . . ?
C5 C6 C7 106.55(12) . . ?
C5 C6 C1 121.73(12) . . ?
C7 C6 C1 131.20(12) . . ?
C10 C7 C6 107.44(12) . . ?
C10 C7 C8 126.66(13) . . ?
C6 C7 C8 125.86(13) . . ?
O1 C8 O2 122.90(14) . . ?
O1 C8 C7 125.00(14) . . ?
O2 C8 C7 112.08(13) . . ?
N1 C10 C7 108.09(12) . . ?
N1 C11 C13 113.34(11) . . ?
N1 C11 C12 108.12(11) . . ?
C13 C11 C12 110.34(12) . . ?
N2 C12 C11 111.89(12) . . ?
C18 C13 C14 118.82(13) . . ?
C18 C13 C11 119.28(12) . . ?
C14 C13 C11 121.71(13) . . ?
C15 C14 C13 120.40(14) . . ?
C16 C15 C14 120.01(15) . . ?
C17 C16 C15 119.97(15) . . ?
C16 C17 C18 120.41(14) . . ?
C17 C18 C13 120.38(14) . . ?
N2 C19 C20 111.46(12) . . ?
C21 C20 C25 118.84(14) . . ?
C21 C20 C19 120.06(13) . . ?
C25 C20 C19 121.09(14) . . ?
C20 C21 C22 120.40(16) . . ?
C23 C22 C21 120.04(18) . . ?
C24 C23 C22 120.09(15) . . ?
C23 C24 C25 119.95(16) . . ?
C20 C25 C24 120.67(16) . . ?

loop_
_geom_bond_atom_site_label_1
_geom_bond_atom_site_label_2
_geom_bond_distance
_geom_bond_site_symmetry_2
_geom_bond_publ_flag
N1 C10 1.3593(18) . ?
N1 C5 1.3780(18) . ?
N1 C11 1.4651(17) . ?
N2 C12 1.4635(18) . ?
N2 C4 1.4635(17) . ?
N2 C19 1.4693(18) . ?
O1 C8 1.2086(19) . ?
O2 C8 1.3449(19) . ?
O2 C9 1.445(2) . ?
C1 C6 1.499(2) . ?
C1 C2 1.534(2) . ?
C2 C3 1.530(2) . ?
C3 C4 1.5251(19) . ?
C4 C5 1.4924(19) . ?
C5 C6 1.3605(19) . ?
C6 C7 1.425(2) . ?
C7 C10 1.379(2) . ?
C7 C8 1.454(2) . ?
C11 C13 1.5096(19) . ?
C11 C12 1.528(2) . ?
C13 C18 1.3876(19) . ?
C13 C14 1.392(2) . ?
C14 C15 1.388(2) . ?
C15 C16 1.379(2) . ?
C16 C17 1.373(2) . ?
C17 C18 1.386(2) . ?
C19 C20 1.505(2) . ?
C20 C21 1.380(2) . ?
C20 C25 1.386(2) . ?
C21 C22 1.392(2) . ?
C22 C23 1.375(3) . ?
C23 C24 1.372(3) . ?
C24 C25 1.386(2) . ?

loop_
_cod_related_entry_id
_cod_related_entry_database
_cod_related_entry_code
1 ChemSpider 21188813
